data_7105866
loop_
_publ_author_name
'Stephen Loeb'
'Darren Mercer'
'Nicholas Vukotic'

_publ_section_title
;
 Linking [2]rotaxane wheels to create a new type of metal organic rotaxane
 framework
;
_journal_name_full Chem.Commun.
_journal_page_first 896
_journal_paper_doi 10.1039/c0cc04139d
_journal_volume 47
_journal_year 2011
_chemical_formula_sum 'C134 H149 B6 Cd2 F24 N19 O20'
_chemical_formula_weight 3091.40
_chemical_name_systematic
;
?
;
_space_group_IT_number 2
_symmetry_cell_setting triclinic
_symmetry_space_group_name_Hall '-P 1'
_symmetry_space_group_name_H-M 'P -1'
_atom_sites_solution_hydrogens geom
_atom_sites_solution_primary direct
_atom_sites_solution_secondary difmap
_audit_creation_method SHELXL-97
_cell_angle_alpha 107.475(2)
_cell_angle_beta 97.650(2)
_cell_angle_gamma 107.379(2)
_cell_formula_units_Z 1
_cell_length_a 11.3414(17)
_cell_length_b 16.817(2)
_cell_length_c 22.030(3)
_cell_measurement_temperature 173(2)
_cell_volume 3708.5(9)
_computing_cell_refinement 'Bruker SAINT'
_computing_data_collection 'Bruker SMART'
_computing_data_reduction 'Bruker SHELXTL XPREP'
_computing_molecular_graphics 'Bruker SHELXTL XP'
_computing_publication_material 'Bruker SHELXTL XCIF'
_computing_structure_refinement 'SHELXL-97 (Sheldrick, 1997)'
_computing_structure_solution 'SHELXS-97 (Sheldrick, 1997)'
_diffrn_ambient_temperature 173(2)
_diffrn_measured_fraction_theta_full 0.995
_diffrn_measured_fraction_theta_max 0.995
_diffrn_radiation_monochromator graphite
_diffrn_radiation_source 'fine-focus sealed tube'
_diffrn_radiation_type MoK\a
_diffrn_radiation_wavelength 0.71073
_diffrn_reflns_av_R_equivalents 0.0422
_diffrn_reflns_av_sigmaI/netI 0.0564
_diffrn_reflns_limit_h_max 13
_diffrn_reflns_limit_h_min -13
_diffrn_reflns_limit_k_max 19
_diffrn_reflns_limit_k_min -19
_diffrn_reflns_limit_l_max 26
_diffrn_reflns_limit_l_min -26
_diffrn_reflns_number 34624
_diffrn_reflns_theta_full 25.00
_diffrn_reflns_theta_max 25.00
_diffrn_reflns_theta_min 1.95
_exptl_absorpt_coefficient_mu 0.385
_exptl_absorpt_correction_T_max 1.0000
_exptl_absorpt_correction_T_min 0.6531
_exptl_absorpt_correction_type empirical
_exptl_absorpt_process_details sadabs
_exptl_crystal_colour yellow
_exptl_crystal_density_diffrn 1.384
_exptl_crystal_density_meas ?
_exptl_crystal_density_method .
_exptl_crystal_description prism
_exptl_crystal_F_000 1588
_exptl_crystal_size_max 0.30
_exptl_crystal_size_mid 0.24
_exptl_crystal_size_min 0.16
_refine_diff_density_max 2.292
_refine_diff_density_min -0.657
_refine_diff_density_rms 0.120
_refine_ls_extinction_method none
_refine_ls_goodness_of_fit_ref 1.139
_refine_ls_hydrogen_treatment constr
_refine_ls_matrix_type full
_refine_ls_number_parameters 964
_refine_ls_number_reflns 13000
_refine_ls_number_restraints 75
_refine_ls_restrained_S_all 1.139
_refine_ls_R_factor_all 0.1091
_refine_ls_R_factor_gt 0.0887
_refine_ls_shift/su_max 0.001
_refine_ls_shift/su_mean 0.000
_refine_ls_structure_factor_coef Fsqd
_refine_ls_weighting_details 'calc w=1/[\s^2^(Fo^2^)+(0.1003P)^2^+12.9712P] where P=(Fo^2^+2Fc^2^)/3'
_refine_ls_weighting_scheme calc
_refine_ls_wR_factor_gt 0.2249
_refine_ls_wR_factor_ref 0.2389
_reflns_number_gt 10259
_reflns_number_total 13000
_reflns_threshold_expression >2sigma(I)
_cod_data_source_file C0CC04139D.TXT
_cod_data_source_block dm54
_cod_original_sg_symbol_H-M P-1
_cod_database_code 7105866

loop_
_symmetry_equiv_pos_as_xyz
'x, y, z'
'-x, -y, -z'

loop_
_atom_site_label
_atom_site_type_symbol
_atom_site_fract_x
_atom_site_fract_y
_atom_site_fract_z
_atom_site_U_iso_or_equiv
_atom_site_adp_type
_atom_site_occupancy
_atom_site_symmetry_multiplicity
_atom_site_calc_flag
_atom_site_refinement_flags
_atom_site_disorder_assembly
_atom_site_disorder_group
Cd1 Cd -0.82254(5) 0.19004(3) 0.36560(2) 0.04119(18) Uani 1 1 d . . .
O1W O -1.0130(5) 0.1811(3) 0.3979(2) 0.0514(12) Uani 1 1 d . . .
H1WA H -1.0164 0.2331 0.4119 0.077 Uiso 1 1 d R . .
H1WB H -1.0757 0.1476 0.3652 0.077 Uiso 1 1 d R . .
O1 O 0.7946(5) 1.0970(4) 0.2819(2) 0.0567(13) Uani 1 1 d . . .
O2 O 0.6051(4) 1.0036(3) 0.2151(2) 0.0418(11) Uani 1 1 d . . .
O3 O -0.9343(4) 0.0225(3) 0.3427(2) 0.0414(11) Uani 1 1 d . . .
O4 O -0.8099(4) 0.0898(3) 0.2615(2) 0.0393(10) Uani 1 1 d . . .
O5 O -1.0109(4) -0.3465(3) 0.1690(2) 0.0394(10) Uani 1 1 d . . .
O6 O -1.2240(4) -0.5237(3) 0.1108(2) 0.0398(10) Uani 1 1 d . . .
O7 O -1.2823(4) -0.6350(3) -0.0215(2) 0.0357(9) Uani 1 1 d . . .
O8 O -0.7969(4) -0.2825(3) 0.1383(2) 0.0356(9) Uani 1 1 d . . .
N1 N 0.9319(4) 0.5882(3) -0.0020(2) 0.0310(11) Uani 1 1 d . . .
N2 N -0.7584(5) 0.1466(4) 0.4485(3) 0.0397(13) Uani 1 1 d . . .
N3 N -0.9067(6) 0.2169(4) 0.2774(3) 0.0437(13) Uani 1 1 d . . .
N4 N -0.7632(7) 0.3424(5) 0.4355(3) 0.0621(18) Uani 1 1 d . . .
N5 N -0.6013(7) 0.2471(5) 0.3612(3) 0.0608(17) Uani 1 1 d . . .
C1 C 0.6641(7) 1.1284(5) 0.3853(3) 0.0436(16) Uani 1 1 d . . .
H1B H 0.7344 1.1787 0.3885 0.052 Uiso 1 1 calc R . .
C2 C 0.6060(7) 1.1307(5) 0.4377(3) 0.0483(17) Uani 1 1 d . . .
C3 C 0.6553(9) 1.2149(6) 0.4988(4) 0.067(2) Uani 1 1 d . . .
H3A H 0.6046 1.2064 0.5306 0.101 Uiso 1 1 calc R . .
H3B H 0.6484 1.2652 0.4868 0.101 Uiso 1 1 calc R . .
H3C H 0.7447 1.2273 0.5183 0.101 Uiso 1 1 calc R . .
C4 C 0.5077(7) 1.0558(5) 0.4320(3) 0.0474(17) Uani 1 1 d . . .
H4A H 0.4695 1.0565 0.4680 0.057 Uiso 1 1 calc R . .
C5 C 0.4615(6) 0.9793(5) 0.3765(3) 0.0434(16) Uani 1 1 d . . .
C6 C 0.3541(8) 0.8974(6) 0.3719(4) 0.058(2) Uani 1 1 d . . .
H6A H 0.3265 0.9085 0.4130 0.087 Uiso 1 1 calc R . .
H6B H 0.3835 0.8468 0.3643 0.087 Uiso 1 1 calc R . .
H6C H 0.2825 0.8835 0.3354 0.087 Uiso 1 1 calc R . .
C7 C 0.5189(6) 0.9780(5) 0.3238(3) 0.0406(15) Uani 1 1 d . . .
H7A H 0.4889 0.9261 0.2851 0.049 Uiso 1 1 calc R . .
C8 C 0.6188(6) 1.0520(5) 0.3284(3) 0.0418(15) Uani 1 1 d . . .
C9 C 0.6844(6) 1.0544(5) 0.2734(3) 0.0404(15) Uani 1 1 d . . .
C10 C 0.6569(7) 1.0083(5) 0.1582(3) 0.0419(15) Uani 1 1 d . . .
H10A H 0.7225 1.0682 0.1698 0.050 Uiso 1 1 calc R . .
H10B H 0.5878 0.9999 0.1216 0.050 Uiso 1 1 calc R . .
C11 C 0.7154(6) 0.9383(4) 0.1358(3) 0.0361(14) Uani 1 1 d . . .
C12 C 0.6797(6) 0.8596(5) 0.1492(3) 0.0410(15) Uani 1 1 d . . .
H12A H 0.6236 0.8520 0.1771 0.049 Uiso 1 1 calc R . .
C13 C 0.7250(6) 0.7927(4) 0.1222(3) 0.0399(15) Uani 1 1 d . . .
H13A H 0.6991 0.7393 0.1314 0.048 Uiso 1 1 calc R . .
C14 C 0.8085(5) 0.8030(4) 0.0816(3) 0.0335(13) Uani 1 1 d . . .
C15 C 0.8483(7) 0.8829(5) 0.0716(3) 0.0447(16) Uani 1 1 d . . .
H15A H 0.9091 0.8924 0.0462 0.054 Uiso 1 1 calc R . .
C16 C 0.8019(7) 0.9494(5) 0.0974(3) 0.0469(17) Uani 1 1 d . . .
H16A H 0.8293 1.0032 0.0888 0.056 Uiso 1 1 calc R . .
C17 C 0.8521(6) 0.7285(4) 0.0515(3) 0.0325(13) Uani 1 1 d . . .
C18 C 0.7759(6) 0.6408(4) 0.0375(3) 0.0405(15) Uani 1 1 d . . .
H18A H 0.6937 0.6281 0.0460 0.049 Uiso 1 1 calc R . .
C19 C 0.8171(6) 0.5717(4) 0.0114(3) 0.0384(14) Uani 1 1 d . . .
H19A H 0.7639 0.5120 0.0029 0.046 Uiso 1 1 calc R . .
C20 C 1.0088(6) 0.6728(4) 0.0106(3) 0.0330(13) Uani 1 1 d . . .
H20A H 1.0904 0.6838 0.0014 0.040 Uiso 1 1 calc R . .
C21 C 0.9704(5) 0.7434(4) 0.0366(3) 0.0313(13) Uani 1 1 d . . .
H21A H 1.0249 0.8026 0.0445 0.038 Uiso 1 1 calc R . .
C22 C 0.9757(6) 0.5129(4) -0.0277(3) 0.0348(13) Uani 1 1 d . . .
H22A H 1.0444 0.5304 -0.0497 0.042 Uiso 1 1 calc R . .
H22B H 0.9042 0.4611 -0.0604 0.042 Uiso 1 1 calc R . .
C23 C -0.8186(6) 0.0646(5) 0.4504(3) 0.0398(15) Uani 1 1 d . . .
C24 C -0.6714(7) 0.2081(5) 0.5003(3) 0.0485(17) Uani 1 1 d . . .
H24A H -0.6283 0.2646 0.4980 0.058 Uiso 1 1 calc R . .
C25 C -0.6391(8) 0.1940(6) 0.5594(3) 0.056(2) Uani 1 1 d . . .
H25A H -0.5773 0.2405 0.5962 0.067 Uiso 1 1 calc R . .
C26 C -0.6976(7) 0.1129(6) 0.5624(3) 0.0529(19) Uani 1 1 d . . .
H26A H -0.6754 0.1023 0.6016 0.064 Uiso 1 1 calc R . .
C27 C -0.7906(6) 0.0445(5) 0.5087(3) 0.0447(16) Uani 1 1 d . . .
C28 C -0.8544(8) -0.0406(6) 0.5083(4) 0.057(2) Uani 1 1 d . . .
H28A H -0.8352 -0.0546 0.5462 0.068 Uiso 1 1 calc R . .
C29 C -0.9430(8) -0.1035(6) 0.4546(4) 0.060(2) Uani 1 1 d . . .
H29A H -0.9857 -0.1608 0.4558 0.072 Uiso 1 1 calc R . .
C30 C -0.9738(7) -0.0857(5) 0.3962(4) 0.0505(18) Uani 1 1 d . . .
H30A H -1.0362 -0.1306 0.3587 0.061 Uiso 1 1 calc R . .
C31 C -0.9122(6) -0.0034(5) 0.3953(3) 0.0408(15) Uani 1 1 d . . .
C32 C -1.0133(6) -0.0445(5) 0.2802(3) 0.0424(16) Uani 1 1 d . . .
H32A H -1.0387 -0.0143 0.2512 0.051 Uiso 1 1 calc R . .
H32B H -1.0918 -0.0821 0.2874 0.051 Uiso 1 1 calc R . .
C33 C -0.9034(6) 0.1722(5) 0.2159(3) 0.0429(15) Uani 1 1 d . . .
C34 C -0.9584(8) 0.2800(5) 0.2864(4) 0.059(2) Uani 1 1 d . . .
H34A H -0.9623 0.3108 0.3295 0.071 Uiso 1 1 calc R . .
C35 C -1.0069(10) 0.3024(6) 0.2346(4) 0.072(3) Uani 1 1 d . . .
H35A H -1.0420 0.3482 0.2426 0.086 Uiso 1 1 calc R . .
C36 C -1.0031(10) 0.2582(6) 0.1730(4) 0.071(3) Uani 1 1 d . . .
H36A H -1.0367 0.2723 0.1374 0.085 Uiso 1 1 calc R . .
C37 C -0.9498(8) 0.1917(5) 0.1615(4) 0.0519(18) Uani 1 1 d . . .
C38 C -0.9404(8) 0.1434(6) 0.0984(4) 0.059(2) Uani 1 1 d . . .
H38A H -0.9707 0.1563 0.0615 0.071 Uiso 1 1 calc R . .
C39 C -0.8892(7) 0.0797(5) 0.0904(3) 0.0524(18) Uani 1 1 d . . .
H39A H -0.8841 0.0481 0.0477 0.063 Uiso 1 1 calc R . .
C40 C -0.8424(7) 0.0587(5) 0.1445(3) 0.0459(16) Uani 1 1 d . . .
H40A H -0.8064 0.0134 0.1381 0.055 Uiso 1 1 calc R . .
C41 C -0.8497(6) 0.1040(4) 0.2051(3) 0.0392(14) Uani 1 1 d . . .
C42 C -0.7436(6) 0.0283(4) 0.2591(3) 0.0389(14) Uani 1 1 d . . .
H42A H -0.6945 0.0424 0.3040 0.047 Uiso 1 1 calc R . .
H42B H -0.6818 0.0378 0.2318 0.047 Uiso 1 1 calc R . .
C43 C -0.8285(6) -0.0691(4) 0.2319(3) 0.0339(13) Uani 1 1 d . . .
C44 C -0.9454(6) -0.1041(4) 0.2460(3) 0.0360(14) Uani 1 1 d . . .
C45 C -1.0076(6) -0.1962(4) 0.2250(3) 0.0373(14) Uani 1 1 d . . .
H45A H -1.0872 -0.2191 0.2347 0.045 Uiso 1 1 calc R . .
C46 C -0.9561(6) -0.2551(4) 0.1905(3) 0.0351(14) Uani 1 1 d . . .
C47 C -0.8394(6) -0.2204(4) 0.1744(3) 0.0341(13) Uani 1 1 d . . .
C48 C -0.7779(6) -0.1300(4) 0.1955(3) 0.0346(13) Uani 1 1 d . . .
H48A H -0.6987 -0.1073 0.1853 0.042 Uiso 1 1 calc R . .
C49 C -1.1132(6) -0.3824(5) 0.1971(3) 0.0459(16) Uani 1 1 d . . .
H49A H -1.1883 -0.3684 0.1822 0.055 Uiso 1 1 calc R . .
H49B H -1.0858 -0.3550 0.2455 0.055 Uiso 1 1 calc R . .
C50 C -1.1477(7) -0.4806(5) 0.1763(3) 0.0445(16) Uani 1 1 d . . .
H50A H -1.0692 -0.4951 0.1792 0.053 Uiso 1 1 calc R . .
H50B H -1.1951 -0.5027 0.2061 0.053 Uiso 1 1 calc R . .
C51 C -1.2682(6) -0.6174(4) 0.0909(3) 0.0411(15) Uani 1 1 d . . .
H51A H -1.3151 -0.6364 0.1220 0.049 Uiso 1 1 calc R . .
H51B H -1.1948 -0.6378 0.0913 0.049 Uiso 1 1 calc R . .
C52 C -1.3548(6) -0.6595(4) 0.0228(3) 0.0410(15) Uani 1 1 d . . .
H52A H -1.3893 -0.7252 0.0099 0.049 Uiso 1 1 calc R . .
H52B H -1.4272 -0.6381 0.0216 0.049 Uiso 1 1 calc R . .
C53 C -1.3556(6) -0.6710(4) -0.0874(3) 0.0374(14) Uani 1 1 d . . .
H53A H -1.3358 -0.6243 -0.1070 0.045 Uiso 1 1 calc R . .
H53B H -1.4473 -0.6890 -0.0877 0.045 Uiso 1 1 calc R . .
C54 C -0.6701(6) -0.2496(4) 0.1283(3) 0.0363(14) Uani 1 1 d . . .
H54A H -0.6062 -0.2190 0.1710 0.044 Uiso 1 1 calc R . .
H54B H -0.6653 -0.2067 0.1054 0.044 Uiso 1 1 calc R . .
C55 C -0.7410(8) 0.4149(6) 0.4686(4) 0.061(2) Uani 1 1 d . . .
C56 C -0.7147(11) 0.5061(6) 0.5124(5) 0.087(3) Uani 1 1 d . . .
H56A H -0.6364 0.5462 0.5079 0.130 Uiso 1 1 calc R . .
H56B H -0.7042 0.5085 0.5579 0.130 Uiso 1 1 calc R . .
H56C H -0.7859 0.5248 0.5009 0.130 Uiso 1 1 calc R . .
C57 C -0.5047(10) 0.2705(6) 0.3490(5) 0.074(2) Uani 1 1 d . . .
C58 C -0.3780(10) 0.3005(8) 0.3330(7) 0.104(4) Uani 1 1 d . . .
H58A H -0.3903 0.2827 0.2853 0.155 Uiso 1 1 calc R . .
H58B H -0.3230 0.2728 0.3499 0.155 Uiso 1 1 calc R . .
H58C H -0.3380 0.3656 0.3534 0.155 Uiso 1 1 calc R . .
F1 F 0.5452(6) 0.7836(4) 0.2749(3) 0.0951(18) Uani 1 1 d . . .
F2 F 0.5767(6) 0.6797(4) 0.1956(2) 0.0908(18) Uani 1 1 d . . .
F3 F 0.7317(4) 0.7614(4) 0.2879(3) 0.0825(16) Uani 1 1 d . . .
F4 F 0.5515(5) 0.6604(3) 0.2911(2) 0.0702(13) Uani 1 1 d . . .
B1 B 0.6019(8) 0.7218(6) 0.2622(4) 0.050(2) Uani 1 1 d . . .
B2 B 0.2751(8) 0.8834(6) 0.0011(5) 0.049(2) Uani 1 1 d . . .
F5 F 0.1906(6) 0.9192(4) 0.0290(3) 0.106(2) Uani 1 1 d . . .
F6 F 0.3811(6) 0.8984(5) 0.0460(4) 0.116(3) Uani 1 1 d . . .
F7 F 0.3102(5) 0.9225(4) -0.0425(3) 0.0864(17) Uani 1 1 d . . .
F8 F 0.2112(5) 0.7935(3) -0.0294(3) 0.0730(14) Uani 1 1 d . . .
B3 B -1.0300(12) 0.4785(9) 0.6246(5) 0.074(3) Uani 1 1 d . . .
F9 F -0.9887(8) 0.4714(7) 0.6811(4) 0.137(3) Uani 1 1 d . . .
F10 F -1.1313(9) 0.5024(7) 0.6246(5) 0.169(4) Uani 1 1 d . . .
F11 F -1.0556(12) 0.4009(7) 0.5771(5) 0.197(5) Uani 1 1 d . . .
F12 F -0.9384(11) 0.5418(9) 0.6155(7) 0.211(5) Uani 1 1 d . . .
O2W O -1.0696(7) 0.3345(4) 0.4465(4) 0.093(2) Uani 1 1 d . . .
H2WA H -1.0087 0.3828 0.4533 0.140 Uiso 1 1 d R . .
H2WB H -1.1327 0.3291 0.4180 0.140 Uiso 1 1 d R . .
N1S N -1.1775(10) 0.5146(8) 0.8372(5) 0.099(3) Uani 1 1 d D . .
C1S C -1.2055(10) 0.4482(8) 0.7904(6) 0.084(3) Uani 1 1 d D . .
C2S C -1.2386(10) 0.3678(7) 0.7328(5) 0.086(3) Uani 1 1 d D . .
H1SA H -1.3074 0.3656 0.6995 0.130 Uiso 1 1 d R . .
H1SB H -1.2669 0.3150 0.7450 0.130 Uiso 1 1 d R . .
H1SC H -1.1637 0.3688 0.7149 0.130 Uiso 1 1 d R . .
N2S N 0.3400(14) 1.5158(9) 0.7024(8) 0.143(5) Uani 1 1 d D . .
C3S C 0.2773(14) 1.4419(11) 0.6668(7) 0.109(5) Uani 1 1 d D . .
C4S C 0.2009(13) 1.3543(9) 0.6226(6) 0.106(4) Uani 1 1 d D . .
H2SA H 0.2188 1.3461 0.5792 0.159 Uiso 1 1 d R . .
H2SB H 0.1107 1.3460 0.6191 0.159 Uiso 1 1 d R . .
H2SC H 0.2206 1.3104 0.6389 0.159 Uiso 1 1 d R . .
N3S N 0.4864(11) 1.5700(8) 0.4235(6) 0.128(4) Uani 1 1 d D . .
C5S C 0.4300(11) 1.5180(9) 0.3715(6) 0.098(4) Uani 1 1 d D . .
C6S C 0.3629(13) 1.4523(10) 0.3071(6) 0.123(5) Uani 1 1 d D . .
H3SA H 0.3487 1.3923 0.3080 0.185 Uiso 1 1 d R . .
H3SB H 0.4134 1.4620 0.2754 0.185 Uiso 1 1 d R . .
H3SC H 0.2807 1.4580 0.2941 0.185 Uiso 1 1 d R . .
N4S N -0.5647(16) 0.1309(11) 0.0660(7) 0.059(4) Uani 0.50 1 d PD . .
C7S C -0.5297(18) 0.1436(13) 0.1229(10) 0.140(17) Uani 0.50 1 d PD . .
C8S C -0.501(2) 0.1538(16) 0.1900(10) 0.094(8) Uani 0.50 1 d PD . .
H4SA H -0.5615 0.1760 0.2113 0.141 Uiso 0.50 1 d PR . .
H4SB H -0.4143 0.1967 0.2114 0.141 Uiso 0.50 1 d PR . .
H4SC H -0.5078 0.0962 0.1940 0.141 Uiso 0.50 1 d PR . .
N5S N 0.4755(14) 0.4731(11) 0.1463(7) 0.083(4) Uani 0.67 1 d PDU A -1
C9S C 0.4880(15) 0.4904(11) 0.0986(9) 0.111(7) Uani 0.67 1 d PDU A -1
C10S C 0.4968(12) 0.5113(10) 0.0417(7) 0.077(4) Uani 0.67 1 d PDU A -1
H5SA H 0.5229 0.4679 0.0112 0.116 Uiso 0.67 1 d PR A -1
H5SB H 0.5598 0.5714 0.0535 0.116 Uiso 0.67 1 d PR A -1
H5SC H 0.4134 0.5091 0.0208 0.116 Uiso 0.67 1 d PR A -1
N6S N 0.401(3) 0.379(2) 0.1225(16) 0.105(9) Uani 0.33 1 d PDU . -2
C11S C 0.376(4) 0.300(2) 0.106(3) 0.20(2) Uani 0.33 1 d PDU . -2
C12S C 0.410(4) 0.223(3) 0.108(4) 0.27(3) Uani 0.33 1 d PDU . -2
H6SA H 0.4306 0.1935 0.0673 0.408 Uiso 0.33 1 d PR . -2
H6SB H 0.3363 0.1815 0.1145 0.408 Uiso 0.33 1 d PR . -2
H6SC H 0.4831 0.2441 0.1450 0.408 Uiso 0.33 1 d PR . -2

loop_
_atom_site_aniso_label
_atom_site_aniso_U_11
_atom_site_aniso_U_22
_atom_site_aniso_U_33
_atom_site_aniso_U_23
_atom_site_aniso_U_13
_atom_site_aniso_U_12
Cd1 0.0519(3) 0.0439(3) 0.0320(3) 0.0105(2) 0.0088(2) 0.0269(2)
O1W 0.057(3) 0.056(3) 0.047(3) 0.015(2) 0.017(2) 0.031(3)
O1 0.046(3) 0.070(4) 0.044(3) 0.012(3) 0.015(2) 0.015(3)
O2 0.044(2) 0.053(3) 0.036(2) 0.013(2) 0.015(2) 0.028(2)
O3 0.053(3) 0.050(3) 0.027(2) 0.010(2) 0.0111(19) 0.031(2)
O4 0.053(3) 0.040(2) 0.034(2) 0.0109(19) 0.012(2) 0.032(2)
O5 0.036(2) 0.040(3) 0.041(2) 0.009(2) 0.0173(19) 0.0149(19)
O6 0.042(2) 0.040(2) 0.037(2) 0.009(2) 0.015(2) 0.016(2)
O7 0.033(2) 0.041(2) 0.035(2) 0.0097(19) 0.0138(18) 0.0168(19)
O8 0.034(2) 0.037(2) 0.038(2) 0.0078(19) 0.0133(18) 0.0199(19)
N1 0.034(3) 0.034(3) 0.033(3) 0.012(2) 0.013(2) 0.020(2)
N2 0.046(3) 0.049(3) 0.031(3) 0.013(2) 0.010(2) 0.029(3)
N3 0.058(3) 0.049(3) 0.035(3) 0.016(3) 0.011(3) 0.033(3)
N4 0.070(4) 0.055(4) 0.048(4) 0.001(3) -0.002(3) 0.027(3)
N5 0.050(4) 0.068(5) 0.066(4) 0.024(4) 0.016(3) 0.022(3)
C1 0.047(4) 0.051(4) 0.041(4) 0.016(3) 0.016(3) 0.026(3)
C2 0.055(4) 0.060(5) 0.038(4) 0.013(3) 0.013(3) 0.034(4)
C3 0.071(5) 0.072(6) 0.051(5) 0.005(4) 0.025(4) 0.030(5)
C4 0.052(4) 0.062(5) 0.042(4) 0.023(4) 0.018(3) 0.034(4)
C5 0.042(4) 0.062(5) 0.046(4) 0.031(4) 0.015(3) 0.032(3)
C6 0.059(5) 0.076(6) 0.054(5) 0.034(4) 0.021(4) 0.030(4)
C7 0.043(4) 0.050(4) 0.040(4) 0.019(3) 0.011(3) 0.029(3)
C8 0.043(4) 0.052(4) 0.038(4) 0.015(3) 0.011(3) 0.029(3)
C9 0.045(4) 0.045(4) 0.037(4) 0.010(3) 0.011(3) 0.027(3)
C10 0.055(4) 0.050(4) 0.034(3) 0.017(3) 0.019(3) 0.032(3)
C11 0.040(3) 0.041(4) 0.032(3) 0.010(3) 0.008(3) 0.024(3)
C12 0.038(3) 0.051(4) 0.042(4) 0.016(3) 0.021(3) 0.022(3)
C13 0.037(3) 0.038(4) 0.050(4) 0.015(3) 0.018(3) 0.019(3)
C14 0.030(3) 0.042(4) 0.031(3) 0.009(3) 0.007(2) 0.021(3)
C15 0.063(4) 0.054(4) 0.043(4) 0.027(3) 0.034(3) 0.039(4)
C16 0.067(5) 0.052(4) 0.047(4) 0.029(3) 0.031(4) 0.039(4)
C17 0.034(3) 0.035(3) 0.033(3) 0.011(3) 0.009(2) 0.019(3)
C18 0.032(3) 0.049(4) 0.049(4) 0.016(3) 0.018(3) 0.024(3)
C19 0.033(3) 0.035(3) 0.052(4) 0.017(3) 0.016(3) 0.014(3)
C20 0.031(3) 0.040(4) 0.033(3) 0.014(3) 0.010(2) 0.018(3)
C21 0.034(3) 0.030(3) 0.035(3) 0.014(3) 0.012(3) 0.015(3)
C22 0.035(3) 0.038(3) 0.038(3) 0.012(3) 0.013(3) 0.022(3)
C23 0.043(3) 0.054(4) 0.034(3) 0.014(3) 0.017(3) 0.032(3)
C24 0.050(4) 0.052(4) 0.041(4) 0.010(3) 0.007(3) 0.024(3)
C25 0.059(5) 0.071(6) 0.033(4) 0.007(4) 0.004(3) 0.034(4)
C26 0.062(5) 0.082(6) 0.035(4) 0.026(4) 0.019(3) 0.046(4)
C27 0.044(4) 0.066(5) 0.037(4) 0.018(3) 0.018(3) 0.035(4)
C28 0.068(5) 0.075(6) 0.054(5) 0.034(4) 0.031(4) 0.045(5)
C29 0.073(5) 0.056(5) 0.067(5) 0.029(4) 0.039(5) 0.030(4)
C30 0.054(4) 0.056(5) 0.049(4) 0.017(4) 0.022(3) 0.028(4)
C31 0.043(3) 0.057(4) 0.037(4) 0.016(3) 0.022(3) 0.034(3)
C32 0.041(3) 0.047(4) 0.037(4) 0.004(3) 0.005(3) 0.025(3)
C33 0.047(4) 0.043(4) 0.039(4) 0.011(3) 0.009(3) 0.021(3)
C34 0.081(6) 0.063(5) 0.048(4) 0.015(4) 0.014(4) 0.050(4)
C35 0.105(7) 0.085(6) 0.053(5) 0.028(5) 0.018(5) 0.070(6)
C36 0.102(7) 0.086(6) 0.048(5) 0.030(5) 0.012(5) 0.063(6)
C37 0.069(5) 0.062(5) 0.041(4) 0.024(4) 0.018(4) 0.037(4)
C38 0.079(5) 0.076(6) 0.042(4) 0.028(4) 0.017(4) 0.048(5)
C39 0.066(5) 0.064(5) 0.033(4) 0.016(3) 0.018(3) 0.029(4)
C40 0.053(4) 0.051(4) 0.039(4) 0.013(3) 0.014(3) 0.027(3)
C41 0.040(3) 0.044(4) 0.042(4) 0.021(3) 0.010(3) 0.021(3)
C42 0.043(3) 0.042(4) 0.037(3) 0.011(3) 0.008(3) 0.026(3)
C43 0.039(3) 0.040(3) 0.026(3) 0.009(3) 0.008(2) 0.022(3)
C44 0.040(3) 0.045(4) 0.027(3) 0.008(3) 0.009(3) 0.026(3)
C45 0.032(3) 0.048(4) 0.030(3) 0.007(3) 0.007(3) 0.020(3)
C46 0.032(3) 0.039(4) 0.028(3) 0.003(3) 0.002(2) 0.017(3)
C47 0.035(3) 0.040(4) 0.030(3) 0.009(3) 0.008(3) 0.021(3)
C48 0.037(3) 0.043(4) 0.032(3) 0.012(3) 0.012(3) 0.024(3)
C49 0.041(4) 0.052(4) 0.038(4) 0.009(3) 0.017(3) 0.013(3)
C50 0.044(4) 0.051(4) 0.038(4) 0.013(3) 0.019(3) 0.016(3)
C51 0.046(4) 0.042(4) 0.041(4) 0.015(3) 0.022(3) 0.019(3)
C52 0.042(3) 0.036(4) 0.045(4) 0.011(3) 0.018(3) 0.014(3)
C53 0.036(3) 0.040(4) 0.039(3) 0.010(3) 0.014(3) 0.021(3)
C54 0.033(3) 0.038(3) 0.040(3) 0.011(3) 0.014(3) 0.016(3)
C55 0.061(5) 0.066(6) 0.052(5) 0.016(4) 0.012(4) 0.023(4)
C56 0.105(8) 0.058(6) 0.086(7) 0.004(5) 0.016(6) 0.038(6)
C57 0.074(6) 0.068(6) 0.078(6) 0.027(5) 0.008(5) 0.028(5)
C58 0.080(7) 0.102(9) 0.150(12) 0.055(8) 0.054(8) 0.040(6)
F1 0.102(4) 0.094(4) 0.110(5) 0.037(4) 0.024(4) 0.064(4)
F2 0.123(5) 0.083(4) 0.041(3) 0.019(3) 0.019(3) 0.006(3)
F3 0.052(3) 0.115(4) 0.075(3) 0.035(3) 0.018(2) 0.019(3)
F4 0.074(3) 0.080(3) 0.059(3) 0.036(3) 0.020(2) 0.019(3)
B1 0.050(5) 0.059(5) 0.041(4) 0.015(4) 0.010(4) 0.023(4)
B2 0.048(5) 0.049(5) 0.057(5) 0.021(4) 0.018(4) 0.022(4)
F5 0.109(5) 0.079(4) 0.127(5) 0.012(4) 0.071(4) 0.036(3)
F6 0.090(4) 0.116(5) 0.124(5) 0.072(5) -0.025(4) 0.004(4)
F7 0.097(4) 0.106(4) 0.107(4) 0.080(4) 0.053(3) 0.052(3)
F8 0.077(3) 0.058(3) 0.098(4) 0.034(3) 0.033(3) 0.033(3)
B3 0.092(8) 0.089(8) 0.054(6) 0.024(6) 0.020(6) 0.050(7)
F9 0.136(6) 0.215(9) 0.088(5) 0.065(5) 0.029(4) 0.089(6)
F10 0.139(7) 0.222(10) 0.171(8) 0.051(8) 0.029(6) 0.124(7)
F11 0.263(13) 0.156(8) 0.120(7) -0.035(6) -0.009(7) 0.115(9)
F12 0.171(9) 0.234(12) 0.292(15) 0.188(12) 0.092(10) 0.052(9)
O2W 0.095(5) 0.070(4) 0.114(6) 0.019(4) 0.042(4) 0.037(4)
N1S 0.105(7) 0.143(10) 0.081(7) 0.058(7) 0.023(6) 0.073(7)
C1S 0.067(6) 0.135(11) 0.095(8) 0.079(8) 0.035(6) 0.055(7)
C2S 0.068(6) 0.103(8) 0.096(8) 0.040(7) 0.014(6) 0.040(6)
N2S 0.143(12) 0.142(12) 0.197(16) 0.105(12) 0.079(11) 0.067(10)
C3S 0.117(12) 0.136(12) 0.143(14) 0.091(12) 0.074(11) 0.082(11)
C4S 0.133(11) 0.125(11) 0.105(9) 0.056(9) 0.049(8) 0.086(10)
N3S 0.098(8) 0.141(10) 0.112(9) 0.044(8) 0.015(7) 0.005(7)
C5S 0.073(7) 0.122(10) 0.095(9) 0.055(8) 0.012(6) 0.017(7)
C6S 0.101(9) 0.160(14) 0.104(10) 0.063(10) 0.008(8) 0.032(9)
N4S 0.072(10) 0.058(9) 0.055(8) 0.026(8) 0.028(8) 0.022(8)
C7S 0.045(13) 0.033(10) 0.31(5) 0.01(2) 0.06(3) 0.017(9)
C8S 0.071(13) 0.063(13) 0.16(2) 0.042(17) 0.040(17) 0.041(11)
N5S 0.090(9) 0.108(11) 0.079(9) 0.044(8) 0.047(8) 0.054(8)
C9S 0.053(9) 0.066(11) 0.17(2) -0.008(13) -0.002(12) 0.032(8)
C10S 0.040(6) 0.060(8) 0.121(13) 0.017(9) 0.017(8) 0.020(6)
N6S 0.078(17) 0.13(2) 0.15(2) 0.06(2) 0.054(17) 0.070(17)
C11S 0.14(3) 0.11(3) 0.29(4) 0.11(3) 0.04(3) -0.07(3)
C12S 0.16(3) 0.19(4) 0.35(5) 0.11(4) 0.06(4) -0.12(4)

loop_
_atom_type_symbol
_atom_type_description
_atom_type_scat_dispersion_real
_atom_type_scat_dispersion_imag
_atom_type_scat_source
C C 0.0033 0.0016 'International Tables Vol C Tables 4.2.6.8 and 6.1.1.4'
H H 0.0000 0.0000 'International Tables Vol C Tables 4.2.6.8 and 6.1.1.4'
B B 0.0013 0.0007 'International Tables Vol C Tables 4.2.6.8 and 6.1.1.4'
Cd Cd -0.8075 1.2024 'International Tables Vol C Tables 4.2.6.8 and 6.1.1.4'
F F 0.0171 0.0103 'International Tables Vol C Tables 4.2.6.8 and 6.1.1.4'
N N 0.0061 0.0033 'International Tables Vol C Tables 4.2.6.8 and 6.1.1.4'
O O 0.0106 0.0060 'International Tables Vol C Tables 4.2.6.8 and 6.1.1.4'

loop_
_geom_angle_atom_site_label_1
_geom_angle_atom_site_label_2
_geom_angle_atom_site_label_3
_geom_angle
_geom_angle_site_symmetry_1
_geom_angle_site_symmetry_3
_geom_angle_publ_flag
N2 Cd1 N3 172.9(2) . . ?
N2 Cd1 O1W 88.98(18) . . ?
N3 Cd1 O1W 87.77(19) . . ?
N2 Cd1 N4 93.8(2) . . ?
N3 Cd1 N4 91.9(2) . . ?
O1W Cd1 N4 81.4(2) . . ?
N2 Cd1 N5 88.5(2) . . ?
N3 Cd1 N5 96.6(2) . . ?
O1W Cd1 N5 161.0(2) . . ?
N4 Cd1 N5 80.0(2) . . ?
N2 Cd1 O4 109.33(16) . . ?
N3 Cd1 O4 67.59(17) . . ?
O1W Cd1 O4 123.69(16) . . ?
N4 Cd1 O4 144.9(2) . . ?
N5 Cd1 O4 74.8(2) . . ?
N2 Cd1 O3 66.42(17) . . ?
N3 Cd1 O3 106.67(18) . . ?
O1W Cd1 O3 75.77(16) . . ?
N4 Cd1 O3 149.7(2) . . ?
N5 Cd1 O3 120.12(19) . . ?
O4 Cd1 O3 65.43(14) . . ?
C9 O2 C10 115.7(5) . . ?
C31 O3 C32 119.0(5) . . ?
C31 O3 Cd1 115.1(4) . . ?
C32 O3 Cd1 125.9(4) . . ?
C41 O4 C42 119.4(5) . . ?
C41 O4 Cd1 117.6(4) . . ?
C42 O4 Cd1 122.2(3) . . ?
C46 O5 C49 116.6(5) . . ?
C51 O6 C50 112.6(5) . . ?
C53 O7 C52 112.7(5) . . ?
C47 O8 C54 116.7(5) . . ?
C19 N1 C20 120.4(5) . . ?
C19 N1 C22 119.1(5) . . ?
C20 N1 C22 120.5(5) . . ?
C24 N2 C23 119.3(6) . . ?
C24 N2 Cd1 117.4(5) . . ?
C23 N2 Cd1 122.6(4) . . ?
C34 N3 C33 118.5(6) . . ?
C34 N3 Cd1 119.6(5) . . ?
C33 N3 Cd1 121.9(4) . . ?
C55 N4 Cd1 176.6(7) . . ?
C57 N5 Cd1 169.3(7) . . ?
C8 C1 C2 120.0(7) . . ?
C4 C2 C1 118.2(7) . . ?
C4 C2 C3 122.6(7) . . ?
C1 C2 C3 119.1(7) . . ?
C2 C4 C5 123.0(7) . . ?
C4 C5 C7 118.5(7) . . ?
C4 C5 C6 121.9(6) . . ?
C7 C5 C6 119.6(7) . . ?
C8 C7 C5 119.8(7) . . ?
C7 C8 C1 120.5(6) . . ?
C7 C8 C9 122.2(6) . . ?
C1 C8 C9 117.3(6) . . ?
O1 C9 O2 124.7(6) . . ?
O1 C9 C8 123.6(6) . . ?
O2 C9 C8 111.7(6) . . ?
O2 C10 C11 111.8(5) . . ?
C16 C11 C12 118.4(6) . . ?
C16 C11 C10 119.3(6) . . ?
C12 C11 C10 122.2(6) . . ?
C13 C12 C11 120.7(6) . . ?
C12 C13 C14 120.5(6) . . ?
C15 C14 C13 118.2(5) . . ?
C15 C14 C17 122.6(5) . . ?
C13 C14 C17 119.2(6) . . ?
C14 C15 C16 121.5(6) . . ?
C15 C16 C11 120.5(6) . . ?
C18 C17 C21 117.1(5) . . ?
C18 C17 C14 120.8(5) . . ?
C21 C17 C14 122.0(5) . . ?
C19 C18 C17 121.2(6) . . ?
N1 C19 C18 120.3(6) . . ?
N1 C20 C21 120.8(5) . . ?
C20 C21 C17 120.3(6) . . ?
N1 C22 C22 109.9(6) . 2_765 ?
N2 C23 C31 120.8(6) . . ?
N2 C23 C27 121.2(6) . . ?
C31 C23 C27 118.0(7) . . ?
N2 C24 C25 123.0(7) . . ?
C26 C25 C24 118.8(7) . . ?
C25 C26 C27 121.0(7) . . ?
C28 C27 C26 124.2(7) . . ?
C28 C27 C23 119.1(7) . . ?
C26 C27 C23 116.7(7) . . ?
C29 C28 C27 121.0(7) . . ?
C28 C29 C30 121.4(8) . . ?
C31 C30 C29 118.7(7) . . ?
C30 C31 O3 124.4(6) . . ?
C30 C31 C23 121.8(7) . . ?
O3 C31 C23 113.8(6) . . ?
O3 C32 C44 112.6(5) . . ?
N3 C33 C37 122.1(6) . . ?
N3 C33 C41 119.5(6) . . ?
C37 C33 C41 118.4(6) . . ?
N3 C34 C35 122.4(7) . . ?
C36 C35 C34 119.2(7) . . ?
C35 C36 C37 120.2(7) . . ?
C36 C37 C33 117.6(7) . . ?
C36 C37 C38 123.5(7) . . ?
C33 C37 C38 119.0(7) . . ?
C39 C38 C37 120.7(7) . . ?
C38 C39 C40 121.4(7) . . ?
C41 C40 C39 119.1(6) . . ?
C40 C41 O4 125.3(6) . . ?
C40 C41 C33 121.4(6) . . ?
O4 C41 C33 113.3(6) . . ?
O4 C42 C43 114.7(5) . . ?
C44 C43 C48 117.8(6) . . ?
C44 C43 C42 125.3(5) . . ?
C48 C43 C42 116.5(5) . . ?
C45 C44 C43 120.1(5) . . ?
C45 C44 C32 117.7(6) . . ?
C43 C44 C32 122.0(6) . . ?
C46 C45 C44 121.6(6) . . ?
O5 C46 C45 124.9(6) . . ?
O5 C46 C47 116.2(5) . . ?
C45 C46 C47 118.8(6) . . ?
O8 C47 C48 125.0(5) . . ?
O8 C47 C46 115.5(5) . . ?
C48 C47 C46 119.5(5) . . ?
C47 C48 C43 122.1(6) . . ?
O5 C49 C50 109.3(5) . . ?
O6 C50 C49 110.6(6) . . ?
O6 C51 C52 110.3(5) . . ?
O7 C52 C51 108.2(5) . . ?
O7 C53 C54 112.2(5) . 2_345 ?
O8 C54 C53 107.3(5) . 2_345 ?
N4 C55 C56 178.1(10) . . ?
N5 C57 C58 179.5(11) . . ?
F1 B1 F2 109.0(7) . . ?
F1 B1 F3 110.9(7) . . ?
F2 B1 F3 109.6(7) . . ?
F1 B1 F4 108.0(7) . . ?
F2 B1 F4 110.0(7) . . ?
F3 B1 F4 109.3(7) . . ?
F6 B2 F7 108.8(7) . . ?
F6 B2 F8 109.4(7) . . ?
F7 B2 F8 111.4(7) . . ?
F6 B2 F5 112.9(8) . . ?
F7 B2 F5 107.3(7) . . ?
F8 B2 F5 107.0(6) . . ?
F11 B3 F9 108.2(11) . . ?
F11 B3 F10 111.3(11) . . ?
F9 B3 F10 111.4(10) . . ?
F11 B3 F12 109.6(12) . . ?
F9 B3 F12 108.8(11) . . ?
F10 B3 F12 107.5(12) . . ?
N1S C1S C2S 179.1(13) . . ?
N2S C3S C4S 178.2(16) . . ?
N3S C5S C6S 178.2(16) . . ?
C7S N4S C12S 74(3) . 1_455 ?
N4S C7S C8S 174(2) . . ?
N4S C7S C12S 66(3) . 1_455 ?
C8S C7S C12S 114(3) . 1_455 ?
N5S C9S C10S 177.2(17) . . ?
N6S C11S C12S 150(4) . . ?
C11S C12S N4S 148(6) . 1_655 ?
C11S C12S C7S 170(5) . 1_655 ?
N4S C12S C7S 40.4(11) 1_655 1_655 ?

loop_
_geom_bond_atom_site_label_1
_geom_bond_atom_site_label_2
_geom_bond_distance
_geom_bond_site_symmetry_2
_geom_bond_publ_flag
Cd1 N2 2.271(5) . ?
Cd1 N3 2.276(5) . ?
Cd1 O1W 2.340(5) . ?
Cd1 N4 2.390(7) . ?
Cd1 N5 2.431(7) . ?
Cd1 O4 2.456(4) . ?
Cd1 O3 2.577(5) . ?
O1 C9 1.197(8) . ?
O2 C9 1.328(8) . ?
O2 C10 1.467(7) . ?
O3 C31 1.372(8) . ?
O3 C32 1.452(7) . ?
O4 C41 1.376(8) . ?
O4 C42 1.443(7) . ?
O5 C46 1.373(7) . ?
O5 C49 1.447(8) . ?
O6 C51 1.407(8) . ?
O6 C50 1.422(8) . ?
O7 C53 1.420(7) . ?
O7 C52 1.431(7) . ?
O8 C47 1.363(7) . ?
O8 C54 1.451(7) . ?
N1 C19 1.340(8) . ?
N1 C20 1.348(8) . ?
N1 C22 1.481(7) . ?
N2 C24 1.315(9) . ?
N2 C23 1.361(9) . ?
N3 C34 1.336(9) . ?
N3 C33 1.349(8) . ?
N4 C55 1.147(10) . ?
N5 C57 1.145(11) . ?
C1 C8 1.398(9) . ?
C1 C2 1.399(9) . ?
C2 C4 1.369(11) . ?
C2 C3 1.521(10) . ?
C4 C5 1.381(10) . ?
C5 C7 1.401(9) . ?
C5 C6 1.508(11) . ?
C7 C8 1.378(10) . ?
C8 C9 1.507(9) . ?
C10 C11 1.507(8) . ?
C11 C16 1.385(9) . ?
C11 C12 1.394(9) . ?
C12 C13 1.381(9) . ?
C13 C14 1.397(9) . ?
C14 C15 1.378(9) . ?
C14 C17 1.488(8) . ?
C15 C16 1.379(9) . ?
C17 C18 1.383(9) . ?
C17 C21 1.390(8) . ?
C18 C19 1.377(9) . ?
C20 C21 1.377(8) . ?
C22 C22 1.502(12) 2_765 ?
C23 C31 1.417(10) . ?
C23 C27 1.443(9) . ?
C24 C25 1.412(10) . ?
C25 C26 1.352(11) . ?
C26 C27 1.401(11) . ?
C27 C28 1.393(11) . ?
C28 C29 1.350(12) . ?
C29 C30 1.430(11) . ?
C30 C31 1.360(10) . ?
C32 C44 1.525(8) . ?
C33 C37 1.412(10) . ?
C33 C41 1.427(9) . ?
C34 C35 1.402(11) . ?
C35 C36 1.351(12) . ?
C36 C37 1.399(11) . ?
C37 C38 1.419(10) . ?
C38 C39 1.341(11) . ?
C39 C40 1.423(10) . ?
C40 C41 1.352(9) . ?
C42 C43 1.511(9) . ?
C43 C44 1.397(9) . ?
C43 C48 1.416(8) . ?
C44 C45 1.394(9) . ?
C45 C46 1.382(8) . ?
C46 C47 1.418(9) . ?
C47 C48 1.368(9) . ?
C49 C50 1.484(10) . ?
C51 C52 1.507(9) . ?
C53 C54 1.503(8) 2_345 ?
C54 C53 1.503(8) 2_345 ?
C55 C56 1.461(12) . ?
C57 C58 1.501(14) . ?
F1 B1 1.358(10) . ?
F2 B1 1.371(9) . ?
F3 B1 1.378(10) . ?
F4 B1 1.391(10) . ?
B2 F6 1.357(10) . ?
B2 F7 1.356(10) . ?
B2 F8 1.367(10) . ?
B2 F5 1.391(10) . ?
B3 F11 1.324(14) . ?
B3 F9 1.324(13) . ?
B3 F10 1.326(13) . ?
B3 F12 1.332(15) . ?
N1S C1S 1.192(12) . ?
C1S C2S 1.456(13) . ?
N2S C3S 1.185(14) . ?
C3S C4S 1.422(14) . ?
N3S C5S 1.166(12) . ?
C5S C6S 1.442(13) . ?
N4S C7S 1.196(16) . ?
N4S C12S 1.68(5) 1_455 ?
C7S C8S 1.418(16) . ?
C7S C12S 1.77(5) 1_455 ?
N5S C9S 1.187(15) . ?
C9S C10S 1.407(15) . ?
N6S C11S 1.205(17) . ?
C11S C12S 1.454(18) . ?
C12S N4S 1.68(5) 1_655 ?
C12S C7S 1.77(5) 1_655 ?
